data_7116925
loop_
_publ_author_name
'M. Sallmann'
'B. Braun'
'C. Limberg'

_publ_section_title
;
 Dioxygenation of cysteamine to hypotaurine at a tris(pyrazolyl)borate
 iron(II) unit - cysteamine dioxygenase mimicking?
;
_journal_name_full Chem.Commun.
_journal_page_first 6785
_journal_paper_doi 10.1039/C5cc01083G
_journal_volume 51
_journal_year 2015
_chemical_formula_moiety 'C32 H31 B Fe N7 S'
_chemical_formula_sum 'C32 H31 B Fe N7 S'
_chemical_formula_weight 612.36
_chemical_name_systematic
; 
 ? 
;
_space_group_IT_number 14
_symmetry_cell_setting monoclinic
_symmetry_Int_Tables_number 14
_symmetry_space_group_name_Hall '-P 2yn'
_symmetry_space_group_name_H-M 'P 1 21/n 1'
_atom_sites_solution_hydrogens geom
_atom_sites_solution_primary direct
_atom_sites_solution_secondary difmap
_audit_creation_method SHELXL-97
_audit_update_record
;
2015-01-20 deposited with the CCDC.
2015-03-10 downloaded from the CCDC.
;
_cell_angle_alpha 90.00
_cell_angle_beta 96.784(5)
_cell_angle_gamma 90.00
_cell_formula_units_Z 4
_cell_length_a 9.3767(6)
_cell_length_b 16.0545(6)
_cell_length_c 19.6816(15)
_cell_measurement_reflns_used 23811
_cell_measurement_temperature 100(2)
_cell_measurement_theta_max 29.60
_cell_measurement_theta_min 4.65
_cell_volume 2942.1(3)
_computing_cell_refinement 'X-AREA (Stoe & Cie, 2002)'
_computing_data_collection 'X-AREA (Stoe & Cie, 2002)'
_computing_data_reduction 'X-RED (Stoe & Cie, 2002)'
_computing_molecular_graphics 'PLATON, 1990'
_computing_publication_material 'PLATON, 1990'
_computing_structure_refinement 'SHELXL97 (Sheldrick, 1997)'
_computing_structure_solution 'SHELXS97 (Sheldrick, 1997)'
_diffrn_ambient_temperature 100(2)
_diffrn_measured_fraction_theta_full 0.988
_diffrn_measured_fraction_theta_max 0.988
_diffrn_measurement_device_type 'STOE IPDS 2T'
_diffrn_measurement_method 'rotation method'
_diffrn_radiation_monochromator graphite
_diffrn_radiation_source 'fine-focus sealed tube'
_diffrn_radiation_type MoK\a
_diffrn_radiation_wavelength 0.71073
_diffrn_reflns_av_R_equivalents 0.0530
_diffrn_reflns_av_sigmaI/netI 0.0426
_diffrn_reflns_limit_h_max 12
_diffrn_reflns_limit_h_min -12
_diffrn_reflns_limit_k_max 21
_diffrn_reflns_limit_k_min -20
_diffrn_reflns_limit_l_max 26
_diffrn_reflns_limit_l_min -26
_diffrn_reflns_number 29804
_diffrn_reflns_theta_full 29.21
_diffrn_reflns_theta_max 29.21
_diffrn_reflns_theta_min 4.65
_diffrn_standards_decay_% 'no decay'
_exptl_absorpt_coefficient_mu 0.619
_exptl_absorpt_correction_T_max 0.9638
_exptl_absorpt_correction_T_min 0.7554
_exptl_absorpt_correction_type multi-scan
_exptl_absorpt_process_details 'PLATON, 1990'
_exptl_crystal_colour colorless
_exptl_crystal_density_diffrn 1.382
_exptl_crystal_density_method 'not measured'
_exptl_crystal_description 'thin small plate'
_exptl_crystal_F_000 1276
_exptl_crystal_size_max 0.48
_exptl_crystal_size_mid 0.34
_exptl_crystal_size_min 0.06
_refine_diff_density_max 0.835
_refine_diff_density_min -0.519
_refine_diff_density_rms 0.062
_refine_ls_extinction_method none
_refine_ls_goodness_of_fit_ref 1.086
_refine_ls_hydrogen_treatment constr
_refine_ls_matrix_type full
_refine_ls_number_parameters 382
_refine_ls_number_reflns 7869
_refine_ls_number_restraints 0
_refine_ls_restrained_S_all 1.086
_refine_ls_R_factor_all 0.0658
_refine_ls_R_factor_gt 0.0475
_refine_ls_shift/su_max 0.001
_refine_ls_shift/su_mean 0.000
_refine_ls_structure_factor_coef Fsqd
_refine_ls_weighting_details 'calc w=1/[\s^2^(Fo^2^)+(0.0514P)^2^+1.0611P] where P=(Fo^2^+2Fc^2^)/3'
_refine_ls_weighting_scheme calc
_refine_ls_wR_factor_gt 0.1012
_refine_ls_wR_factor_ref 0.1076
_reflns_number_gt 6393
_reflns_number_total 7869
_reflns_threshold_expression >2sigma(I)
_cod_data_source_file c5cc01083g2.cif
_cod_data_source_block ms241
_cod_original_sg_symbol_H-M 'P 21/n'
_cod_database_code 7116925

loop_
_symmetry_equiv_pos_as_xyz
'x, y, z'
'-x+1/2, y+1/2, -z+1/2'
'-x, -y, -z'
'x-1/2, -y-1/2, z-1/2'

loop_
_atom_site_label
_atom_site_type_symbol
_atom_site_fract_x
_atom_site_fract_y
_atom_site_fract_z
_atom_site_U_iso_or_equiv
_atom_site_adp_type
_atom_site_occupancy
_atom_site_symmetry_multiplicity
_atom_site_calc_flag
_atom_site_refinement_flags
_atom_site_disorder_assembly
_atom_site_disorder_group
Fe1 Fe 0.28353(3) 0.229918(17) 0.475498(14) 0.01696(7) Uani 1 1 d . . .
S1 S 0.34997(6) 0.33972(3) 0.54891(3) 0.02362(11) Uani 1 1 d . . .
N1 N 0.51928(19) 0.19859(11) 0.48830(10) 0.0250(4) Uani 1 1 d . . .
N2 N 0.04236(17) 0.23455(10) 0.45702(8) 0.0188(3) Uani 1 1 d . . .
N3 N -0.01123(17) 0.18299(10) 0.40448(8) 0.0179(3) Uani 1 1 d . . .
N4 N 0.15795(17) 0.06343(10) 0.43753(9) 0.0187(3) Uani 1 1 d . . .
N5 N 0.24379(17) 0.10207(10) 0.48954(9) 0.0186(3) Uani 1 1 d . . .
N6 N 0.19449(18) 0.15952(10) 0.33704(8) 0.0192(3) Uani 1 1 d . . .
N7 N 0.27731(17) 0.22401(10) 0.36590(8) 0.0183(3) Uani 1 1 d . . .
C1 C 0.5451(2) 0.33180(14) 0.54774(12) 0.0271(4) Uani 1 1 d . . .
H1A H 0.5717 0.3607 0.5066 0.033 Uiso 1 1 calc R . .
H1B H 0.5941 0.3606 0.5885 0.033 Uiso 1 1 calc R . .
C2 C 0.5973(2) 0.24311(14) 0.54734(11) 0.0270(4) Uani 1 1 d . . .
H2A H 0.7018 0.2422 0.5438 0.032 Uiso 1 1 calc R . .
H2B H 0.5804 0.2151 0.5905 0.032 Uiso 1 1 calc R . .
C3 C -0.1453(2) 0.20664(12) 0.37874(10) 0.0201(4) Uani 1 1 d . . .
C4 C -0.1814(2) 0.27444(13) 0.41582(11) 0.0225(4) Uani 1 1 d . . .
H4 H -0.2687 0.3050 0.4095 0.027 Uiso 1 1 calc R . .
C5 C -0.0630(2) 0.28938(12) 0.46497(10) 0.0188(4) Uani 1 1 d . . .
C6 C -0.0538(2) 0.35052(12) 0.52107(11) 0.0202(4) Uani 1 1 d . . .
C7 C -0.1283(2) 0.42596(13) 0.51178(12) 0.0257(4) Uani 1 1 d . . .
H7 H -0.1816 0.4382 0.4688 0.031 Uiso 1 1 calc R . .
C8 C -0.1247(2) 0.48291(14) 0.56492(14) 0.0321(5) Uani 1 1 d . . .
H8 H -0.1758 0.5339 0.5582 0.039 Uiso 1 1 calc R . .
C9 C -0.0473(3) 0.46592(15) 0.62760(13) 0.0339(5) Uani 1 1 d . . .
H9 H -0.0441 0.5054 0.6637 0.041 Uiso 1 1 calc R . .
C10 C 0.0260(2) 0.39074(15) 0.63755(12) 0.0301(5) Uani 1 1 d . . .
H10 H 0.0790 0.3788 0.6806 0.036 Uiso 1 1 calc R . .
C11 C 0.0220(2) 0.33309(14) 0.58477(11) 0.0243(4) Uani 1 1 d . . .
H11 H 0.0711 0.2815 0.5921 0.029 Uiso 1 1 calc R . .
C12 C -0.2321(2) 0.16169(14) 0.32122(11) 0.0264(4) Uani 1 1 d . . .
H12A H -0.1846 0.1666 0.2796 0.040 Uiso 1 1 calc R . .
H12B H -0.3282 0.1863 0.3132 0.040 Uiso 1 1 calc R . .
H12C H -0.2401 0.1028 0.3332 0.040 Uiso 1 1 calc R . .
C13 C 0.2879(2) 0.04344(12) 0.53540(10) 0.0197(4) Uani 1 1 d . . .
C14 C 0.2315(2) -0.03405(12) 0.51290(11) 0.0220(4) Uani 1 1 d . . .
H14 H 0.2465 -0.0861 0.5355 0.026 Uiso 1 1 calc R . .
C15 C 0.1497(2) -0.01906(12) 0.45116(11) 0.0205(4) Uani 1 1 d . . .
C16 C 0.0642(2) -0.07937(13) 0.40514(12) 0.0262(4) Uani 1 1 d . . .
H16A H -0.0336 -0.0580 0.3937 0.039 Uiso 1 1 calc R . .
H16B H 0.0605 -0.1331 0.4284 0.039 Uiso 1 1 calc R . .
H16C H 0.1094 -0.0866 0.3631 0.039 Uiso 1 1 calc R . .
C17 C 0.3796(2) 0.06488(12) 0.59917(10) 0.0210(4) Uani 1 1 d . . .
C18 C 0.4994(2) 0.01661(14) 0.62227(13) 0.0300(5) Uani 1 1 d . . .
H18 H 0.5213 -0.0316 0.5975 0.036 Uiso 1 1 calc R . .
C19 C 0.5864(3) 0.03894(16) 0.68130(14) 0.0380(6) Uani 1 1 d . . .
H19 H 0.6677 0.0057 0.6967 0.046 Uiso 1 1 calc R . .
C20 C 0.5567(3) 0.10877(16) 0.71808(12) 0.0338(5) Uani 1 1 d . . .
H20 H 0.6178 0.1240 0.7581 0.041 Uiso 1 1 calc R . .
C21 C 0.4366(3) 0.15659(15) 0.69606(11) 0.0309(5) Uani 1 1 d . . .
H21 H 0.4148 0.2043 0.7214 0.037 Uiso 1 1 calc R . .
C22 C 0.3484(2) 0.13477(14) 0.63700(11) 0.0257(4) Uani 1 1 d . . .
H22 H 0.2662 0.1676 0.6223 0.031 Uiso 1 1 calc R . .
C23 C 0.3465(2) 0.25603(12) 0.31523(10) 0.0193(4) Uani 1 1 d . . .
C24 C 0.3085(2) 0.21178(13) 0.25472(10) 0.0224(4) Uani 1 1 d . . .
H24 H 0.3424 0.2212 0.2117 0.027 Uiso 1 1 calc R . .
C25 C 0.2121(2) 0.15174(13) 0.26985(10) 0.0214(4) Uani 1 1 d . . .
C26 C 0.1323(2) 0.08943(14) 0.22339(11) 0.0263(4) Uani 1 1 d . . .
H26A H 0.1161 0.0389 0.2493 0.039 Uiso 1 1 calc R . .
H26B H 0.1889 0.0756 0.1861 0.039 Uiso 1 1 calc R . .
H26C H 0.0397 0.1130 0.2043 0.039 Uiso 1 1 calc R . .
C27 C 0.4425(2) 0.32866(12) 0.32464(10) 0.0199(4) Uani 1 1 d . . .
C28 C 0.4367(2) 0.38445(12) 0.37857(10) 0.0207(4) Uani 1 1 d . . .
H28 H 0.3678 0.3765 0.4097 0.025 Uiso 1 1 calc R . .
C29 C 0.5307(2) 0.45163(13) 0.38719(11) 0.0236(4) Uani 1 1 d . . .
H29 H 0.5273 0.4883 0.4248 0.028 Uiso 1 1 calc R . .
C30 C 0.6295(2) 0.46534(14) 0.34113(12) 0.0270(4) Uani 1 1 d . . .
H30 H 0.6942 0.5110 0.3473 0.032 Uiso 1 1 calc R . .
C31 C 0.6333(2) 0.41213(14) 0.28618(12) 0.0275(4) Uani 1 1 d . . .
H31 H 0.6992 0.4220 0.2539 0.033 Uiso 1 1 calc R . .
C32 C 0.5413(2) 0.34434(13) 0.27788(11) 0.0246(4) Uani 1 1 d . . .
H32 H 0.5451 0.3080 0.2400 0.030 Uiso 1 1 calc R . .
B1 B 0.0830(2) 0.11527(14) 0.37707(12) 0.0198(4) Uani 1 1 d . . .

loop_
_atom_site_aniso_label
_atom_site_aniso_U_11
_atom_site_aniso_U_22
_atom_site_aniso_U_33
_atom_site_aniso_U_23
_atom_site_aniso_U_13
_atom_site_aniso_U_12
Fe1 0.01831(13) 0.01488(12) 0.01745(13) -0.00114(10) 0.00110(9) -0.00200(10)
S1 0.0241(2) 0.0223(2) 0.0251(2) -0.00683(19) 0.00531(19) -0.00505(18)
N1 0.0205(8) 0.0242(8) 0.0301(9) -0.0035(7) 0.0023(7) -0.0008(7)
N2 0.0183(7) 0.0178(7) 0.0197(8) -0.0015(6) 0.0002(6) -0.0005(6)
N3 0.0171(7) 0.0167(7) 0.0191(8) -0.0018(6) -0.0015(6) -0.0012(6)
N4 0.0179(7) 0.0166(7) 0.0207(8) -0.0015(6) -0.0004(6) -0.0010(6)
N5 0.0183(7) 0.0166(7) 0.0199(8) -0.0010(6) -0.0016(6) -0.0010(6)
N6 0.0216(8) 0.0172(7) 0.0183(8) -0.0028(6) -0.0003(6) -0.0013(6)
N7 0.0193(7) 0.0166(7) 0.0188(8) -0.0008(6) 0.0018(6) -0.0006(6)
C1 0.0236(10) 0.0299(11) 0.0278(10) -0.0052(9) 0.0028(8) -0.0077(8)
C2 0.0221(9) 0.0341(11) 0.0244(10) 0.0035(9) 0.0005(8) -0.0025(8)
C3 0.0183(8) 0.0195(9) 0.0218(9) 0.0031(7) -0.0013(7) -0.0014(7)
C4 0.0182(8) 0.0214(9) 0.0272(10) 0.0015(8) -0.0001(7) 0.0018(7)
C5 0.0179(8) 0.0164(8) 0.0221(9) 0.0010(7) 0.0029(7) 0.0007(7)
C6 0.0158(8) 0.0195(9) 0.0265(10) -0.0009(7) 0.0069(7) -0.0020(7)
C7 0.0212(9) 0.0220(10) 0.0348(11) 0.0000(8) 0.0072(8) -0.0003(8)
C8 0.0284(11) 0.0209(10) 0.0502(15) -0.0058(10) 0.0176(10) 0.0007(8)
C9 0.0354(12) 0.0322(12) 0.0372(13) -0.0148(10) 0.0179(10) -0.0073(9)
C10 0.0284(11) 0.0366(12) 0.0264(11) -0.0064(9) 0.0071(9) -0.0059(9)
C11 0.0222(9) 0.0257(10) 0.0257(10) -0.0015(8) 0.0053(8) -0.0016(8)
C12 0.0228(10) 0.0269(10) 0.0274(10) -0.0009(9) -0.0060(8) -0.0003(8)
C13 0.0199(9) 0.0186(9) 0.0208(9) 0.0011(7) 0.0031(7) 0.0007(7)
C14 0.0227(9) 0.0176(8) 0.0260(10) 0.0026(7) 0.0045(8) 0.0003(7)
C15 0.0194(8) 0.0165(8) 0.0259(10) -0.0003(7) 0.0037(7) -0.0017(7)
C16 0.0291(10) 0.0182(9) 0.0301(11) -0.0021(8) -0.0008(8) -0.0039(8)
C17 0.0214(9) 0.0205(9) 0.0211(9) 0.0044(7) 0.0020(7) -0.0029(7)
C18 0.0308(11) 0.0228(10) 0.0341(12) 0.0018(9) -0.0054(9) 0.0026(8)
C19 0.0353(12) 0.0346(12) 0.0397(14) 0.0085(11) -0.0137(10) 0.0008(10)
C20 0.0386(12) 0.0358(12) 0.0246(11) 0.0070(9) -0.0066(9) -0.0136(10)
C21 0.0418(13) 0.0308(11) 0.0206(10) -0.0008(9) 0.0061(9) -0.0081(10)
C22 0.0265(10) 0.0274(10) 0.0233(10) 0.0016(8) 0.0037(8) -0.0004(8)
C23 0.0211(9) 0.0180(8) 0.0186(9) 0.0015(7) 0.0015(7) 0.0030(7)
C24 0.0256(9) 0.0244(10) 0.0172(9) -0.0007(7) 0.0024(7) 0.0020(8)
C25 0.0228(9) 0.0219(9) 0.0187(9) -0.0014(7) -0.0011(7) 0.0043(7)
C26 0.0297(10) 0.0278(10) 0.0203(9) -0.0061(8) -0.0012(8) 0.0002(8)
C27 0.0195(8) 0.0196(9) 0.0203(9) 0.0025(7) 0.0013(7) 0.0025(7)
C28 0.0222(9) 0.0183(9) 0.0219(9) 0.0019(7) 0.0037(7) 0.0024(7)
C29 0.0269(10) 0.0174(9) 0.0260(10) 0.0016(8) 0.0010(8) 0.0010(7)
C30 0.0243(10) 0.0228(10) 0.0333(11) 0.0062(9) 0.0009(9) -0.0014(8)
C31 0.0239(10) 0.0286(11) 0.0311(11) 0.0081(9) 0.0078(8) 0.0010(8)
C32 0.0266(10) 0.0250(10) 0.0231(10) 0.0024(8) 0.0063(8) 0.0031(8)
B1 0.0203(10) 0.0182(10) 0.0201(10) -0.0024(8) -0.0004(8) -0.0008(8)

loop_
_atom_type_symbol
_atom_type_description
_atom_type_scat_dispersion_real
_atom_type_scat_dispersion_imag
_atom_type_scat_source
C C 0.0033 0.0016 'International Tables Vol C Tables 4.2.6.8 and 6.1.1.4'
H H 0.0000 0.0000 'International Tables Vol C Tables 4.2.6.8 and 6.1.1.4'
B B 0.0013 0.0007 'International Tables Vol C Tables 4.2.6.8 and 6.1.1.4'
Fe Fe 0.3463 0.8444 'International Tables Vol C Tables 4.2.6.8 and 6.1.1.4'
N N 0.0061 0.0033 'International Tables Vol C Tables 4.2.6.8 and 6.1.1.4'
S S 0.1246 0.1234 'International Tables Vol C Tables 4.2.6.8 and 6.1.1.4'

loop_
_geom_angle_atom_site_label_1
_geom_angle_atom_site_label_2
_geom_angle_atom_site_label_3
_geom_angle
_geom_angle_site_symmetry_1
_geom_angle_site_symmetry_3
N5 Fe1 N7 95.97(6) . .
N5 Fe1 N2 82.16(6) . .
N7 Fe1 N2 86.08(6) . .
N5 Fe1 N1 87.38(6) . .
N7 Fe1 N1 90.70(7) . .
N2 Fe1 N1 168.67(6) . .
N5 Fe1 S1 134.18(5) . .
N7 Fe1 S1 129.17(5) . .
N2 Fe1 S1 105.47(4) . .
N1 Fe1 S1 84.96(5) . .
C1 S1 Fe1 97.72(7) . .
C2 N1 Fe1 111.55(13) . .
C5 N2 N3 105.87(15) . .
C5 N2 Fe1 137.79(13) . .
N3 N2 Fe1 111.93(11) . .
C3 N3 N2 110.73(16) . .
C3 N3 B1 127.88(17) . .
N2 N3 B1 121.06(15) . .
C15 N4 N5 109.62(16) . .
C15 N4 B1 130.18(17) . .
N5 N4 B1 120.14(15) . .
C13 N5 N4 107.04(16) . .
C13 N5 Fe1 136.77(14) . .
N4 N5 Fe1 116.02(12) . .
C25 N6 N7 110.09(16) . .
C25 N6 B1 128.22(17) . .
N7 N6 B1 121.04(15) . .
C23 N7 N6 106.14(15) . .
C23 N7 Fe1 139.69(14) . .
N6 N7 Fe1 113.19(11) . .
C2 C1 S1 112.98(15) . .
C2 C1 H1A 109.0 . .
S1 C1 H1A 109.0 . .
C2 C1 H1B 109.0 . .
S1 C1 H1B 109.0 . .
H1A C1 H1B 107.8 . .
N1 C2 C1 109.23(18) . .
N1 C2 H2A 109.8 . .
C1 C2 H2A 109.8 . .
N1 C2 H2B 109.8 . .
C1 C2 H2B 109.8 . .
H2A C2 H2B 108.3 . .
N3 C3 C4 107.42(18) . .
N3 C3 C12 123.01(18) . .
C4 C3 C12 129.55(18) . .
C3 C4 C5 106.08(17) . .
C3 C4 H4 127.0 . .
C5 C4 H4 127.0 . .
N2 C5 C4 109.86(17) . .
N2 C5 C6 122.99(18) . .
C4 C5 C6 127.01(17) . .
C11 C6 C7 119.00(19) . .
C11 C6 C5 121.25(18) . .
C7 C6 C5 119.67(19) . .
C8 C7 C6 120.3(2) . .
C8 C7 H7 119.8 . .
C6 C7 H7 119.8 . .
C9 C8 C7 120.4(2) . .
C9 C8 H8 119.8 . .
C7 C8 H8 119.8 . .
C8 C9 C10 119.7(2) . .
C8 C9 H9 120.2 . .
C10 C9 H9 120.2 . .
C11 C10 C9 120.2(2) . .
C11 C10 H10 119.9 . .
C9 C10 H10 119.9 . .
C10 C11 C6 120.3(2) . .
C10 C11 H11 119.8 . .
C6 C11 H11 119.8 . .
C3 C12 H12A 109.5 . .
C3 C12 H12B 109.5 . .
H12A C12 H12B 109.5 . .
C3 C12 H12C 109.5 . .
H12A C12 H12C 109.5 . .
H12B C12 H12C 109.5 . .
N5 C13 C14 109.65(18) . .
N5 C13 C17 120.88(17) . .
C14 C13 C17 129.45(18) . .
C15 C14 C13 105.85(17) . .
C15 C14 H14 127.1 . .
C13 C14 H14 127.1 . .
N4 C15 C14 107.83(18) . .
N4 C15 C16 123.54(19) . .
C14 C15 C16 128.62(18) . .
C15 C16 H16A 109.5 . .
C15 C16 H16B 109.5 . .
H16A C16 H16B 109.5 . .
C15 C16 H16C 109.5 . .
H16A C16 H16C 109.5 . .
H16B C16 H16C 109.5 . .
C18 C17 C22 118.9(2) . .
C18 C17 C13 120.85(19) . .
C22 C17 C13 120.22(19) . .
C19 C18 C17 120.1(2) . .
C19 C18 H18 120.0 . .
C17 C18 H18 120.0 . .
C20 C19 C18 120.9(2) . .
C20 C19 H19 119.5 . .
C18 C19 H19 119.5 . .
C19 C20 C21 119.4(2) . .
C19 C20 H20 120.3 . .
C21 C20 H20 120.3 . .
C20 C21 C22 120.1(2) . .
C20 C21 H21 119.9 . .
C22 C21 H21 119.9 . .
C21 C22 C17 120.5(2) . .
C21 C22 H22 119.8 . .
C17 C22 H22 119.8 . .
N7 C23 C24 109.81(17) . .
N7 C23 C27 123.20(17) . .
C24 C23 C27 126.96(18) . .
C25 C24 C23 106.22(17) . .
C25 C24 H24 126.9 . .
C23 C24 H24 126.9 . .
N6 C25 C24 107.74(18) . .
N6 C25 C26 123.20(18) . .
C24 C25 C26 129.03(19) . .
C25 C26 H26A 109.5 . .
C25 C26 H26B 109.5 . .
H26A C26 H26B 109.5 . .
C25 C26 H26C 109.5 . .
H26A C26 H26C 109.5 . .
H26B C26 H26C 109.5 . .
C28 C27 C32 118.17(18) . .
C28 C27 C23 121.77(17) . .
C32 C27 C23 120.05(18) . .
C29 C28 C27 120.64(18) . .
C29 C28 H28 119.7 . .
C27 C28 H28 119.7 . .
C30 C29 C28 120.4(2) . .
C30 C29 H29 119.8 . .
C28 C29 H29 119.8 . .
C31 C30 C29 119.6(2) . .
C31 C30 H30 120.2 . .
C29 C30 H30 120.2 . .
C30 C31 C32 120.29(19) . .
C30 C31 H31 119.9 . .
C32 C31 H31 119.9 . .
C31 C32 C27 120.9(2) . .
C31 C32 H32 119.6 . .
C27 C32 H32 119.6 . .
N3 B1 N4 109.70(16) . .
N3 B1 N6 107.66(16) . .
N4 B1 N6 111.34(16) . .

loop_
_geom_bond_atom_site_label_1
_geom_bond_atom_site_label_2
_geom_bond_distance
_geom_bond_site_symmetry_2
Fe1 N5 2.1102(16) .
Fe1 N7 2.1531(16) .
Fe1 N2 2.2489(16) .
Fe1 N1 2.2520(18) .
Fe1 S1 2.3174(6) .
S1 C1 1.837(2) .
N1 C2 1.482(3) .
N2 C5 1.346(2) .
N2 N3 1.373(2) .
N3 C3 1.353(2) .
N3 B1 1.539(3) .
N4 C15 1.355(2) .
N4 N5 1.373(2) .
N4 B1 1.551(3) .
N5 C13 1.335(3) .
N6 C25 1.358(2) .
N6 N7 1.376(2) .
N6 B1 1.553(3) .
N7 C23 1.354(2) .
C1 C2 1.506(3) .
C1 H1A 0.9900 .
C1 H1B 0.9900 .
C2 H2A 0.9900 .
C2 H2B 0.9900 .
C3 C4 1.375(3) .
C3 C12 1.499(3) .
C4 C5 1.404(3) .
C4 H4 0.9500 .
C5 C6 1.472(3) .
C6 C11 1.395(3) .
C6 C7 1.399(3) .
C7 C8 1.387(3) .
C7 H7 0.9500 .
C8 C9 1.383(4) .
C8 H8 0.9500 .
C9 C10 1.391(4) .
C9 H9 0.9500 .
C10 C11 1.389(3) .
C10 H10 0.9500 .
C11 H11 0.9500 .
C12 H12A 0.9800 .
C12 H12B 0.9800 .
C12 H12C 0.9800 .
C13 C14 1.403(3) .
C13 C17 1.476(3) .
C14 C15 1.379(3) .
C14 H14 0.9500 .
C15 C16 1.493(3) .
C16 H16A 0.9800 .
C16 H16B 0.9800 .
C16 H16C 0.9800 .
C17 C18 1.396(3) .
C17 C22 1.396(3) .
C18 C19 1.386(3) .
C18 H18 0.9500 .
C19 C20 1.381(4) .
C19 H19 0.9500 .
C20 C21 1.389(4) .
C20 H20 0.9500 .
C21 C22 1.390(3) .
C21 H21 0.9500 .
C22 H22 0.9500 .
C23 C24 1.396(3) .
C23 C27 1.471(3) .
C24 C25 1.378(3) .
C24 H24 0.9500 .
C25 C26 1.495(3) .
C26 H26A 0.9800 .
C26 H26B 0.9800 .
C26 H26C 0.9800 .
C27 C28 1.395(3) .
C27 C32 1.403(3) .
C28 C29 1.391(3) .
C28 H28 0.9500 .
C29 C30 1.388(3) .
C29 H29 0.9500 .
C30 C31 1.382(3) .
C30 H30 0.9500 .
C31 C32 1.387(3) .
C31 H31 0.9500 .
C32 H32 0.9500 .

loop_
_geom_torsion_atom_site_label_1
_geom_torsion_atom_site_label_2
_geom_torsion_atom_site_label_3
_geom_torsion_atom_site_label_4
_geom_torsion
_geom_torsion_site_symmetry_1
_geom_torsion_site_symmetry_2
_geom_torsion_site_symmetry_3
_geom_torsion_site_symmetry_4
N5 Fe1 S1 C1 92.61(10) . . . .
N7 Fe1 S1 C1 -75.58(10) . . . .
N2 Fe1 S1 C1 -173.29(9) . . . .
N1 Fe1 S1 C1 11.22(9) . . . .
N5 Fe1 N1 C2 -119.80(14) . . . .
N7 Fe1 N1 C2 144.25(14) . . . .
N2 Fe1 N1 C2 -142.4(3) . . . .
S1 Fe1 N1 C2 14.97(13) . . . .
N5 Fe1 N2 C5 150.4(2) . . . .
N7 Fe1 N2 C5 -113.1(2) . . . .
N1 Fe1 N2 C5 173.1(3) . . . .
S1 Fe1 N2 C5 16.6(2) . . . .
N5 Fe1 N2 N3 -57.66(12) . . . .
N7 Fe1 N2 N3 38.92(12) . . . .
N1 Fe1 N2 N3 -34.9(4) . . . .
S1 Fe1 N2 N3 168.57(11) . . . .
C5 N2 N3 C3 1.9(2) . . . .
Fe1 N2 N3 C3 -158.97(13) . . . .
C5 N2 N3 B1 175.78(17) . . . .
Fe1 N2 N3 B1 14.9(2) . . . .
C15 N4 N5 C13 -0.3(2) . . . .
B1 N4 N5 C13 177.22(16) . . . .
C15 N4 N5 Fe1 175.82(12) . . . .
B1 N4 N5 Fe1 -6.7(2) . . . .
N7 Fe1 N5 C13 142.41(19) . . . .
N2 Fe1 N5 C13 -132.4(2) . . . .
N1 Fe1 N5 C13 52.0(2) . . . .
S1 Fe1 N5 C13 -28.4(2) . . . .
N7 Fe1 N5 N4 -32.18(13) . . . .
N2 Fe1 N5 N4 53.02(13) . . . .
N1 Fe1 N5 N4 -122.61(13) . . . .
S1 Fe1 N5 N4 157.01(10) . . . .
C25 N6 N7 C23 0.0(2) . . . .
B1 N6 N7 C23 -171.44(17) . . . .
C25 N6 N7 Fe1 -170.98(12) . . . .
B1 N6 N7 Fe1 17.5(2) . . . .
N5 Fe1 N7 C23 -140.2(2) . . . .
N2 Fe1 N7 C23 138.2(2) . . . .
N1 Fe1 N7 C23 -52.7(2) . . . .
S1 Fe1 N7 C23 31.4(2) . . . .
N5 Fe1 N7 N6 26.44(13) . . . .
N2 Fe1 N7 N6 -55.25(12) . . . .
N1 Fe1 N7 N6 113.87(13) . . . .
S1 Fe1 N7 N6 -162.06(10) . . . .
Fe1 S1 C1 C2 -38.78(16) . . . .
Fe1 N1 C2 C1 -42.54(19) . . . .
S1 C1 C2 N1 56.0(2) . . . .
N2 N3 C3 C4 -0.9(2) . . . .
B1 N3 C3 C4 -174.25(18) . . . .
N2 N3 C3 C12 -179.47(18) . . . .
B1 N3 C3 C12 7.1(3) . . . .
N3 C3 C4 C5 -0.5(2) . . . .
C12 C3 C4 C5 178.0(2) . . . .
N3 N2 C5 C4 -2.1(2) . . . .
Fe1 N2 C5 C4 150.91(16) . . . .
N3 N2 C5 C6 173.66(17) . . . .
Fe1 N2 C5 C6 -33.3(3) . . . .
C3 C4 C5 N2 1.7(2) . . . .
C3 C4 C5 C6 -173.94(18) . . . .
N2 C5 C6 C11 -31.3(3) . . . .
C4 C5 C6 C11 143.7(2) . . . .
N2 C5 C6 C7 151.95(19) . . . .
C4 C5 C6 C7 -33.0(3) . . . .
C11 C6 C7 C8 1.0(3) . . . .
C5 C6 C7 C8 177.75(18) . . . .
C6 C7 C8 C9 0.2(3) . . . .
C7 C8 C9 C10 -0.8(3) . . . .
C8 C9 C10 C11 0.2(3) . . . .
C9 C10 C11 C6 0.9(3) . . . .
C7 C6 C11 C10 -1.5(3) . . . .
C5 C6 C11 C10 -178.24(18) . . . .
N4 N5 C13 C14 0.5(2) . . . .
Fe1 N5 C13 C14 -174.43(14) . . . .
N4 N5 C13 C17 -178.24(16) . . . .
Fe1 N5 C13 C17 6.9(3) . . . .
N5 C13 C14 C15 -0.5(2) . . . .
C17 C13 C14 C15 178.10(19) . . . .
N5 N4 C15 C14 -0.0(2) . . . .
B1 N4 C15 C14 -177.20(18) . . . .
N5 N4 C15 C16 179.65(18) . . . .
B1 N4 C15 C16 2.5(3) . . . .
C13 C14 C15 N4 0.3(2) . . . .
C13 C14 C15 C16 -179.3(2) . . . .
N5 C13 C17 C18 -135.0(2) . . . .
C14 C13 C17 C18 46.5(3) . . . .
N5 C13 C17 C22 44.2(3) . . . .
C14 C13 C17 C22 -134.3(2) . . . .
C22 C17 C18 C19 -0.9(3) . . . .
C13 C17 C18 C19 178.3(2) . . . .
C17 C18 C19 C20 -0.0(4) . . . .
C18 C19 C20 C21 0.9(4) . . . .
C19 C20 C21 C22 -0.8(3) . . . .
C20 C21 C22 C17 -0.2(3) . . . .
C18 C17 C22 C21 1.0(3) . . . .
C13 C17 C22 C21 -178.18(19) . . . .
N6 N7 C23 C24 -0.4(2) . . . .
Fe1 N7 C23 C24 166.81(15) . . . .
N6 N7 C23 C27 177.66(17) . . . .
Fe1 N7 C23 C27 -15.2(3) . . . .
N7 C23 C24 C25 0.6(2) . . . .
C27 C23 C24 C25 -177.37(19) . . . .
N7 N6 C25 C24 0.3(2) . . . .
B1 N6 C25 C24 171.01(18) . . . .
N7 N6 C25 C26 -177.53(18) . . . .
B1 N6 C25 C26 -6.8(3) . . . .
C23 C24 C25 N6 -0.5(2) . . . .
C23 C24 C25 C26 177.2(2) . . . .
N7 C23 C27 C28 -19.6(3) . . . .
C24 C23 C27 C28 158.1(2) . . . .
N7 C23 C27 C32 161.76(19) . . . .
C24 C23 C27 C32 -20.6(3) . . . .
C32 C27 C28 C29 -2.8(3) . . . .
C23 C27 C28 C29 178.59(18) . . . .
C27 C28 C29 C30 1.6(3) . . . .
C28 C29 C30 C31 0.5(3) . . . .
C29 C30 C31 C32 -1.5(3) . . . .
C30 C31 C32 C27 0.3(3) . . . .
C28 C27 C32 C31 1.8(3) . . . .
C23 C27 C32 C31 -179.52(19) . . . .
C3 N3 B1 N4 -137.44(19) . . . .
N2 N3 B1 N4 49.8(2) . . . .
C3 N3 B1 N6 101.2(2) . . . .
N2 N3 B1 N6 -71.5(2) . . . .
C15 N4 B1 N3 119.6(2) . . . .
N5 N4 B1 N3 -57.3(2) . . . .
C15 N4 B1 N6 -121.3(2) . . . .
N5 N4 B1 N6 61.7(2) . . . .
C25 N6 B1 N3 -118.7(2) . . . .
N7 N6 B1 N3 51.1(2) . . . .
C25 N6 B1 N4 121.0(2) . . . .
N7 N6 B1 N4 -69.2(2) . . . .
